data_2004390
loop_
_publ_author_name
'Lumme, P. O.'
'Knuuttila, H.'
'Lindell, E.'

_publ_section_title
;Di-\m-sulfato-<i>O</i>:<i>O</i>'-bis[(2-aminopyrimidine-<i>N</i>^1^)triaquacobalt(II)]
 Dihydrate (1),
 <i>catena</i>-Poly[bis(2-aminopyrimidine-<i>N</i>^1^)diaquanickel(II)-\m-sulfato-<i>O</i>:<i>O</i>'
 2-Aminopyrimidine] (2), (2-Aminopyrimidine-<i>N</i>^1^)pentaaquanickel(II)
 Sulfate 2-Aminopyrimidine (3) and
 <i>catena</i>-Poly[bis(2-aminopyrimidine-<i>N</i>^1^)aquacopper(ii)-\m-sulfato-<i>O</i>:<i>O</i>'
 Dihydrate] (4)
;
_journal_issue 1
_journal_name_full 'Acta Crystallographica Section C'
_journal_page_first 51
_journal_page_last 56
_journal_paper_doi 10.1107/S0108270195001338
_journal_volume 52
_journal_year 1996
_chemical_formula_analytical Cu(C~4~H~5~N~3~)~2~SO~4~.3H~2~O
_chemical_formula_sum 'C8 H16 Cu N6 O7 S'
_chemical_formula_weight 403.86
_chemical_name_systematic
; catena-[Aqua2(2-aminopyrimidine)-\m-o,o~,~ -copper(II)]
dihydrate
;
_space_group_IT_number 11
_symmetry_cell_setting monoclinic
_symmetry_space_group_name_Hall '-P 2yb'
_symmetry_space_group_name_H-M 'P 1 21/m 1'
_audit_creation_method from_xtal_archive_file_using_CIFIO
_cell_angle_alpha 90.
_cell_angle_beta 94.77(3)
_cell_angle_gamma 90.
_cell_formula_units_Z 2
_cell_length_a 4.927(2)
_cell_length_b 19.119(9)
_cell_length_c 7.930(4)
_cell_measurement_reflns_used 16
_cell_measurement_temperature 295(1)
_cell_measurement_theta_max 18.72
_cell_measurement_theta_min 4.26
_cell_volume 744.4(6)
_computing_cell_refinement 'Nicolet P3F'
_computing_data_collection \w-2\q
_computing_data_reduction xtal_ADDREF_SORTRF
_computing_molecular_graphics xtal
_computing_publication_material xtal_BONDLA_CIFIO
_computing_structure_refinement xtal_CRYLSQ
_computing_structure_solution xtal
_diffrn_ambient_temperature 295.0(10)
_diffrn_measurement_device 'Nicolet P3F four-circle'
_diffrn_measurement_method \w-2\q
_diffrn_radiation_monochromator graphite
_diffrn_radiation_source 'fine-focus sealed tube'
_diffrn_radiation_type MoK\a
_diffrn_radiation_wavelength 0.71069
_diffrn_reflns_av_R_equivalents .036
_diffrn_reflns_av_sigmaI/netI .083
_diffrn_reflns_limit_h_max 8
_diffrn_reflns_limit_h_min 0
_diffrn_reflns_limit_k_max 12
_diffrn_reflns_limit_k_min 0
_diffrn_reflns_limit_l_max 28
_diffrn_reflns_limit_l_min -28
_diffrn_reflns_number 1355
_diffrn_reflns_theta_max 27.5
_diffrn_reflns_theta_min 2.13
_diffrn_standards_decay_% 'not signification'
_diffrn_standards_interval_count 48
_diffrn_standards_number 2
_exptl_absorpt_coefficient_mu 1.65
_exptl_absorpt_correction_type none
_exptl_crystal_colour 'dark green'
_exptl_crystal_density_diffrn 1.808
_exptl_crystal_density_meas 1.842
_exptl_crystal_density_method flotation
_exptl_crystal_description prism
_exptl_crystal_F_000 414
_exptl_crystal_size_max 0.4
_exptl_crystal_size_mid 0.1
_exptl_crystal_size_min 0.1
_refine_diff_density_max '.655 (1238 unique reflections)'
_refine_diff_density_min '-.807 (1238 unique reflections)'
_refine_ls_abs_structure_details none
_refine_ls_abs_structure_Flack 0
_refine_ls_extinction_coef .00000
_refine_ls_extinction_method none
_refine_ls_goodness_of_fit_all 1.742
_refine_ls_goodness_of_fit_obs 2.06
_refine_ls_hydrogen_treatment none
_refine_ls_matrix_type full
_refine_ls_number_constraints 0
_refine_ls_number_parameters 112
_refine_ls_number_reflns 860
_refine_ls_number_restraints 0
_refine_ls_R_factor_all '.065 (1238 unique reflections)'
_refine_ls_R_factor_obs .039
_refine_ls_shift/esd_max .009
_refine_ls_shift/esd_mean .002
_refine_ls_structure_factor_coef F
_refine_ls_weighting_details 'w = 1/\s(F)'
_refine_ls_weighting_scheme calc
_refine_ls_wR_factor_all '.042 (1238 unique reflections)'
_refine_ls_wR_factor_obs .035
_reflns_number_observed 860
_reflns_number_total 1238
_reflns_observed_criterion F>6\s(F)
_cod_data_source_file hr1034.cif
_cod_data_source_block compound_4
_cod_depositor_comments
;
The following automatic conversions were performed:

'_refine_ls_weighting_scheme' value 'w = 1/\s(F)' was changed to
'calc'. New tag '_refine_ls_weighting_details' was created. The value
of the new tag was set to 'w = 1/\s(F)'.

Automatic conversion script
Id: cif_fix_values 3143 2015-03-26 13:38:13Z robertas 
;
_cod_original_sg_symbol_Hall '-P 2y1'
_cod_original_sg_symbol_H-M 'P 21/m'
_cod_original_formula_sum 'C8 H16 Cu1 N6 O7 S1'
_cod_database_code 2004390

loop_
_symmetry_equiv_pos_as_xyz
+x,+y,+z
-x,1/2+y,-z
-x,-y,-z
+x,1/2-y,+z

loop_
_atom_site_aniso_label
_atom_site_aniso_U_11
_atom_site_aniso_U_22
_atom_site_aniso_U_33
_atom_site_aniso_U_12
_atom_site_aniso_U_13
_atom_site_aniso_U_23
Cu1 .0279(5) .0170(10) .0199(4) .00000 .0036(3) .00000
S1 .0169(8) .026(2) .0206(8) .00000 .0011(6) .00000
O1 .024(2) .032(4) .021(2) .00000 .000(2) .00000
O2 .035(2) .029(4) .035(2) -.008(2) .0000(10) .015(2)
O3 .020(2) .037(4) .024(2) .00000 .000(2) .00000
N1 .029(2) .000(4) .024(2) .002(2) .004(2) .000(2)
C3 .034(3) .031(6) .032(3) -.007(3) -.008(2) -.003(3)
N3 .049(2) .021(4) .032(2) .001(2) -.013(2) -.001(2)
C2 .044(3) .026(6) .040(3) -.008(3) .000(2) -.006(3)
C4 .030(3) .030(7) .034(3) -.001(3) .000(2) .001(3)
C1 .032(2) .008(6) .024(2) .003(3) .006(2) .001(3)
N2 .049(3) .009(5) .034(2) -.001(3) -.005(2) .002(2)
O4 .046(3) .037(5) .015(2) .00000 .011(2) .00000
O5 .044(2) .034(3) .024(2) .004(2) .0010(10) .003(2)

loop_
_atom_site_label
_atom_site_fract_x
_atom_site_fract_y
_atom_site_fract_z
_atom_site_U_iso_or_equiv
_atom_site_thermal_displace_type
_atom_site_calc_flag
Cu1 .2306(2) .25000 .1580(1) .025(4) Uani yes
S1 .6009(3) .25000 -.1249(2) .0212(7) Uani yes
O1 .3103(8) .25000 -.0786(5) .026(2) Uani yes
O2 .6394(6) .3139(2) -.2235(4) .033(2) Uani yes
O3 .7840(8) .25000 .0323(5) .027(2) Uani yes
N1 .3341(7) .3527(2) .1965(4) .018(2) Uani yes
C3 .643(1) .4304(4) .3492(6) .033(2) Uani yes
N3 .0071(9) .3998(2) .0034(5) .035(2) Uani yes
C2 .511(1) .4852(4) .2634(6) .037(2) Uani yes
C4 .5497(9) .3644(4) .3116(6) .031(2) Uani yes
C1 .2182(9) .4093(4) .1194(5) .021(2) Uani yes
N2 .2976(8) .4761(3) .1514(5) .031(2) Uani yes
O4 .1031(9) .25000 .3825(5) .032(2) Uani yes
O5 .1168(6) .3520(2) .6096(3) .034(1) Uani yes
H1 .58597 .53205 .30169 .05000 Uiso ?
H2 .78473 .43770 .42068 .05000 Uiso ?
H3 .63860 .32170 .37717 .05000 Uiso ?
H4 -.01639 .36269 -.04529 .05000 Uiso ?
H5 -.05672 .43494 -.04838 .05000 Uiso ?
H6 .14807 .25000 .49401 .05000 Uiso ?
H7 -.05260 .25000 .44070 .05000 Uiso ?
H8 .01422 .33485 .68512 .05000 Uiso ?
H9 .28698 .33528 .68126 .05000 Uiso ?

loop_
_atom_type_symbol
_atom_type_scat_dispersion_real
_atom_type_scat_dispersion_imag
_atom_type_scat_source
C .002 .002 Int_Tables_Vol_IV_Tables_2.2B_and_2.3.1
H 0 0 Int_Tables_Vol_IV_Tables_2.2B_and_2.3.1
N .004 .003 Int_Tables_Vol_IV_Tables_2.2B_and_2.3.1
S .11 .124 Int_Tables_Vol_IV_Tables_2.2B_and_2.3.1
O .008 .006 Int_Tables_Vol_IV_Tables_2.2B_and_2.3.1
Cu .263 1.266 Int_Tables_Vol_IV_Tables_2.2B_and_2.3.1

loop_
_geom_angle_atom_site_label_1
_geom_angle_atom_site_label_2
_geom_angle_atom_site_label_3
_geom_angle_site_symmetry_1
_geom_angle_site_symmetry_3
_geom_angle
_geom_angle_publ_flag
O4 Cu1 O1 . . 172.7(2) yes
O4 Cu1 N1 . 4 87.60(10) yes
O4 Cu1 N1 . . 87.60(10) yes
O1 Cu1 N1 . 4 94.40(10) ?
O1 Cu1 N1 . . 94.40(10) yes
N1 Cu1 N1 4 . 147.50(10) yes
O2 S1 O2 4 . 112.3(2) ?
O2 S1 O3 4 . 110.6(2) ?
O2 S1 O1 4 . 107.2(2) ?
O2 S1 O3 . . 110.6(2) ?
O2 S1 O1 . . 107.2(2) ?
O3 S1 O1 . . 108.7(2) ?
S1 O1 Cu1 . . 120.4(2) ?
C1 N1 C4 . . 116.7(5) ?
C1 N1 Cu1 . . 127.8(3) ?
C4 N1 Cu1 . . 115.5(4) ?
H2 C3 C4 . . 121.8(6) ?
H2 C3 C2 . . 121.0(7) ?
C4 C3 C2 . . 117.2(5) ?
H4 N3 H5 . . 115.9(5) ?
H4 N3 C1 . . 121.1(5) ?
H5 N3 C1 . . 117.8(5) ?
H1 C2 N2 . . 124.5(6) ?
H1 C2 C3 . . 112.5(5) ?
N2 C2 C3 . . 122.8(6) ?
H3 C4 N1 . . 118.4(6) ?
H3 C4 C3 . . 119.5(4) ?
N1 C4 C3 . . 121.9(5) ?
N3 C1 N1 . . 118.5(6) ?
N3 C1 N2 . . 116.8(5) ?
N1 C1 N2 . . 124.6(4) ?
C2 N2 C1 . . 116.7(5) ?
H6 O4 H7 . . 69.8(3) ?
H6 O4 Cu1 . . 146.8(4) ?
H7 O4 Cu1 . . 143.3(4) ?
H8 O5 H9 . . 89.7(3) ?

loop_
_geom_bond_atom_site_label_1
_geom_bond_atom_site_label_2
_geom_bond_site_symmetry_2
_geom_bond_distance
_geom_bond_publ_flag
Cu1 O4 . 1.937(4) yes
Cu1 O1 . 1.948(4) yes
Cu1 N1 4 2.045(5) yes
Cu1 N1 . 2.045(5) yes
S1 O2 4 1.471(4) ?
S1 O2 . 1.471(4) ?
S1 O3 . 1.477(4) ?
S1 O1 . 1.507(4) ?
N1 C1 . 1.347(8) ?
N1 C4 . 1.360(6) ?
C3 H2 . .873(5) ?
C3 C4 . 1.366(9) ?
C3 C2 . 1.382(9) ?
N3 H4 . .811(5) ?
N3 H5 . .835(4) ?
N3 C1 . 1.342(6) ?
C2 H1 . 1.006(6) ?
C2 N2 . 1.332(6) ?
C4 H3 . 1.045(6) ?
C1 N2 . 1.353(9) ?
O4 H6 . .894(4) ?
O4 H7 . .928(5) ?
O5 H8 . .879(3) ?
O5 H9 . 1.024(3) ?

loop_
_geom_contact_atom_site_label_1
_geom_contact_atom_site_label_2
_geom_contact_distance
_geom_contact_site_symmetry_2
_geom_contact_publ_flag
H6 H7 1.0425(4) . ?
H8 H9 1.3468(5) . ?
H4 H5 1.3954(6) . ?
C1 H5 1.883(4) . ?
C1 H4 1.893(5) . ?
C4 H2 1.971(6) . ?
C2 H2 1.978(5) . ?
C3 H1 1.996(7) . ?
N1 H3 2.072(4) . ?
N2 H1 2.074(4) . ?
H3 H7 2.0786(6) 1_655 ?
C3 H3 2.089(7) . ?
O5 H6 2.166(4) . yes
N2 H5 2.193(5) 3_565 yes
H1 H2 2.2248(7) . ?
C2 C1 2.285(8) . ?
N3 N2 2.296(6) . ?
C4 C1 2.305(7) . ?
N1 N3 2.312(5) . ?
O2 H4 2.312(3) 1_655 yes
Cu1 O3 2.339(4) 1_455 yes
C2 C4 2.350(10) . ?
H2 H3 2.3480(10) . ?
C3 N2 2.382(7) . ?
N1 C3 2.384(7) . ?
N1 N2 2.391(7) . ?
N2 H5 2.391(4) . ?
O1 O2 2.398(5) 4 ?
O1 O2 2.398(5) . ?
O2 O3 2.424(5) . ?
O1 O3 2.425(6) . ?
O2 O2 2.443(6) 4 ?
O3 H4 2.468(2) 4_655 ?
O3 H4 2.468(2) 1_655 yes
O5 H7 2.472(4) . ?
N1 H4 2.479(3) . ?
H5 H5 2.6490(10) 3_565 ?
O4 H3 2.665(4) 1_455 ?
O4 H3 2.665(4) 4_455 ?
O5 H2 2.683(3) 1_455 ?
C3 C1 2.689(6) . ?
O1 H4 2.716(3) 4 ?
O1 H4 2.716(3) . ?
O5 H1 2.717(4) 3_666 ?
N1 C2 2.718(8) . ?
Cu1 H6 2.729(2) . ?
C4 N2 2.729(8) . ?
Cu1 H7 2.7380(10) . ?
H3 H3 2.7420(10) 4 ?
N1 O4 2.757(5) . ?
O1 O3 2.807(6) 1_455 ?
O5 H4 2.875(3) 1_556 ?
Cu1 H3 2.8920(10) . ?
Cu1 H3 2.8920(10) 4 ?
Cu1 H4 2.8970(10) . ?
Cu1 H4 2.8970(10) 4 ?
S1 H4 2.8980(10) 1_655 ?
S1 H4 2.8980(10) 4_655 ?
Cu1 C4 2.902(6) 4 ?
Cu1 C4 2.902(6) . ?
O5 H3 2.926(3) 1_455 ?
O1 N1 2.930(5) . ?
O1 N1 2.930(5) 4 ?
H3 H6 2.9414(9) 1_655 ?
O2 N3 2.946(5) 1_655 yes
O4 H3 2.977(4) . ?
O4 H3 2.977(4) 4 ?
Cu1 O3 2.980(4) . ?
H3 H6 2.9919(9) . ?
Cu1 S1 3.007(2) . ?
N3 N2 3.015(7) 3_565 yes
N2 H4 3.020(5) . ?
O2 H5 3.030(4) 1_655 ?
H1 H2 3.0310(10) 3_666 ?
N1 H5 3.055(4) . ?
C4 H7 3.056(6) 1_655 ?
Cu1 C1 3.061(7) . ?
Cu1 C1 3.061(7) 4 ?
O3 O4 3.075(6) 1_655 ?
O3 N3 3.083(5) 1_655 yes
O3 N3 3.083(5) 4_655 ?
C2 H5 3.102(6) 3_565 ?
C1 H5 3.122(7) 3_565 ?
C3 H1 3.158(5) 3_666 ?
N2 H2 3.163(4) . ?
O2 H3 3.170(3) 1_554 ?
N1 H2 3.174(4) . ?
C4 O4 3.186(7) . ?
N3 H5 3.187(5) 3_565 ?
O2 H1 3.190(4) 3_665 ?
O3 H3 3.193(4) 4 ?
O3 H3 3.193(4) . ?
C4 H1 3.211(7) . ?
H1 H5 3.2190(10) 3_565 ?
C1 H1 3.232(6) . ?
H8 H8 3.244(2) 4 ?
C1 H3 3.251(5) . ?
H1 H5 3.2540(10) 3_665 ?
N1 H6 3.258(4) . ?
H9 H9 3.261(2) 4 ?
Cu1 N3 3.270(5) . ?
Cu1 N3 3.270(5) 4 ?
O3 H7 3.271(4) 1_655 ?
C2 H3 3.299(7) . ?
O3 N1 3.308(5) . ?
O3 N1 3.308(5) 4 ?
O5 H5 3.315(3) 1_556 ?
O1 N3 3.320(5) . ?
O1 N3 3.320(5) 4 ?
O5 H3 3.336(3) . ?
C2 H2 3.345(6) 3_666 ?
C4 H6 3.357(6) . ?
H2 H2 3.3640(10) 3_766 ?
N2 N2 3.373(6) 3_665 ?
C1 H2 3.379(5) 1_455 ?
O3 C4 3.383(7) . ?
O3 C4 3.383(7) 4 ?
O2 H6 3.386(3) 1_554 ?
O2 H7 3.400(3) 1_654 ?
O1 H6 3.417(4) 1_554 ?
N1 H7 3.442(4) . ?
C3 N3 3.449(7) 1_655 ?
N2 H4 3.455(6) 3_565 ?
O1 C1 3.473(7) . ?
O1 C1 3.473(7) 4 ?
S1 O1 3.484(4) 1_655 ?
N3 C2 3.498(7) . ?
C4 O4 3.504(7) 1_655 ?
O3 N1 3.508(5) 1_655 ?
O3 N1 3.508(5) 4_655 ?
C3 C1 3.518(7) 1_655 ?
N3 H1 3.518(4) 3_665 ?
N2 H2 3.519(4) 1_455 ?
H8 H9 3.5200(10) 4 ?
N3 C4 3.524(7) 1_455 ?
C2 H5 3.527(6) 1_655 ?
N3 C4 3.534(6) . ?
C2 H1 3.537(6) 3_666 ?
H1 H1 3.5430(10) 3_666 ?
S1 N1 3.555(4) 4 ?
S1 N1 3.555(4) . ?
C1 H2 3.562(4) . ?
C2 N2 3.574(7) 3_665 ?
H8 H9 3.5810(10) 1_455 ?
S1 N3 3.592(5) 4_655 ?
S1 N3 3.592(5) 1_655 ?
C3 H5 3.593(5) 1_655 ?
S1 H6 3.604(2) 1_554 ?
C3 C2 3.607(8) 3_666 ?
C4 H3 3.618(7) 4 ?
O1 O2 3.621(5) 1_455 ?
O1 O2 3.621(5) 4_455 ?
C2 H5 3.636(6) 3_665 ?
N3 H2 3.644(4) 1_455 ?
O5 H8 3.665(4) 4 ?
Cu1 S1 3.674(2) 1_455 ?
C4 H4 3.686(5) 1_655 ?
N2 H1 3.689(4) 3_665 ?
O3 H5 3.689(2) 1_655 ?
O3 H5 3.689(2) 4_655 ?
N3 C2 3.704(7) 1_455 ?
C2 H5 3.704(5) . ?
O2 H6 3.705(3) 1_654 ?
O5 H9 3.711(4) 4 ?
N1 H1 3.718(5) . ?
C1 H1 3.725(5) 3_665 ?
N1 H2 3.732(4) 1_455 ?
N2 N2 3.746(6) 3_565 ?
O2 H4 3.751(3) . ?
O3 C1 3.752(7) 4_655 ?
O3 C1 3.752(7) 1_655 ?
N2 H5 3.753(4) 1_655 ?
C4 H1 3.757(6) 3_666 ?
C1 O4 3.761(7) . ?
N2 H3 3.773(5) . ?
Cu1 H3 3.7750(10) 4_455 ?
Cu1 H3 3.7750(10) 1_455 ?
O2 H2 3.796(4) 1_554 ?
O2 C4 3.801(6) 1_554 ?
C3 N2 3.803(7) 1_655 ?
C4 H4 3.805(5) . ?
C2 C2 3.806(8) 3_666 ?
C3 H7 3.806(7) 1_655 ?
S1 H4 3.822(2) . ?
S1 H4 3.822(2) 4 ?
N2 H2 3.825(5) 3_666 ?
C4 H5 3.827(5) 1_655 ?
N3 N3 3.833(7) 3_565 ?
C4 C1 3.839(7) 1_655 ?
O2 N1 3.839(5) . ?
C3 H2 3.844(6) 3_666 ?
C4 H6 3.855(5) 1_655 ?
N3 H1 3.862(4) 3_565 ?
N3 C2 3.865(7) 3_565 ?
N1 H3 3.868(4) 1_455 ?
C1 N2 3.869(7) 3_565 ?
N1 H4 3.870(4) 1_655 ?
N1 N3 3.873(6) 1_655 ?
O1 O4 3.877(6) . ?
N1 H3 3.880(5) 4 ?
O1 C4 3.891(6) . ?
O1 C4 3.891(6) 4 ?
C3 H4 3.892(5) 1_655 ?
C4 H7 3.892(6) . ?
N3 H3 3.899(4) 1_455 ?
O5 O5 3.901(6) 4 ?
N3 C1 3.915(9) 3_565 ?
C3 C3 3.919(9) 3_666 ?
O2 C2 3.921(8) 3_665 ?
N1 N1 3.926(7) 4 ?
O4 H2 3.938(2) 1_455 ?
O4 H2 3.938(2) 4_455 ?
O3 H6 3.941(4) 1_655 ?
S1 H5 3.943(2) 4_655 ?
S1 H5 3.943(2) 1_655 ?
N2 H1 3.944(5) 1_455 ?
C1 H5 3.945(5) 1_655 ?
O1 H4 3.946(4) 4_655 ?
O1 H4 3.946(4) 1_655 ?
Cu1 O2 3.964(4) 4 ?
Cu1 O2 3.964(4) . ?
C2 C1 3.967(8) 3_665 ?
N1 H7 3.970(4) 1_655 ?
S1 H7 3.970(2) 1_654 ?
N3 C2 3.972(7) 3_665 ?
O2 H4 3.984(4) 4_655 ?
O1 H5 3.988(2) . ?
O1 H5 3.988(2) 4 ?
C2 H2 3.992(6) 1_455 ?
N1 C3 3.994(7) 1_455 ?
C1 N2 3.995(7) 3_665 ?
O2 C1 3.995(6) . ?
C1 H3 4.014(5) 1_455 ?
Cu1 H7 4.023(2) 1_655 ?
C2 C1 4.025(8) 1_655 ?
C3 N3 4.031(6) . ?
C2 N2 4.049(7) 1_655 ?
N1 C4 4.050(6) 1_455 ?
N3 N2 4.050(6) 1_455 ?
O2 C3 4.056(7) 1_554 ?
O2 N2 4.065(7) 3_665 ?
O2 N3 4.071(6) . ?
N3 C1 4.072(7) 1_455 ?
Cu1 H5 4.098(2) . ?
Cu1 H5 4.098(2) 4 ?
O2 O4 4.106(5) 1_554 ?
S1 C4 4.120(6) . ?
S1 C4 4.120(6) 4 ?
C3 O4 4.123(7) 1_655 ?
S1 C1 4.146(6) . ?
S1 C1 4.146(6) 4 ?
N3 O4 4.150(5) . ?
O2 C1 4.191(6) 1_655 ?
S1 H3 4.198(2) 1_554 ?
S1 H3 4.198(2) 4_554 ?
S1 H3 4.200(2) 4 ?
S1 H3 4.200(2) . ?
O2 O4 4.202(5) 1_654 ?
Cu1 O2 4.203(3) 4_455 ?
Cu1 O2 4.203(3) 1_455 ?
C2 C2 4.208(8) 3_665 ?
S1 H6 4.214(2) 1_654 ?
Cu1 C3 4.220(7) . ?
Cu1 C3 4.220(7) 4 ?
O3 C1 4.224(7) 4 ?
O3 C1 4.224(7) . ?
Cu1 C4 4.266(6) 4_455 ?
Cu1 C4 4.266(6) 1_455 ?
S1 N3 4.277(5) 4 ?
S1 N3 4.277(5) . ?
O1 O4 4.310(6) 1_554 ?
S1 O3 4.312(5) 1_455 ?
C3 N2 4.333(7) 3_666 ?
Cu1 N2 4.335(6) . ?
Cu1 N2 4.335(6) 4 ?
O3 C3 4.356(7) 4 ?
O3 C3 4.356(7) . ?
N1 C4 4.362(8) 4 ?
C4 C4 4.380(10) 4 ?
C3 O4 4.377(7) . ?
C3 N2 4.386(7) 3_665 ?
O2 C4 4.410(6) . ?
C1 C1 4.423(9) 3_565 ?
S1 O4 4.436(4) 1_554 ?
Cu1 O4 4.514(5) 1_655 ?
S1 O4 4.545(5) 1_655 ?
S1 C1 4.615(6) 4_655 ?
S1 C1 4.615(6) 1_655 ?
S1 N1 4.676(4) 4_655 ?
S1 N1 4.676(4) 1_655 ?
Cu1 C2 4.758(7) 4 ?
Cu1 C2 4.758(7) . ?
Cu1 O1 4.760(4) 1_455 ?
Cu1 C3 4.827(6) 1_455 ?
Cu1 C3 4.827(6) 4_455 ?
Cu1 Cu1 4.927(2) 1_455 ?
S1 S1 4.927(3) 1_655 ?
S1 S1 4.927(3) 1_455 ?
Cu1 Cu1 4.927(2) 1_655 ?

loop_
_geom_torsion_atom_site_label_1
_geom_torsion_atom_site_label_2
_geom_torsion_atom_site_label_3
_geom_torsion_atom_site_label_4
_geom_torsion_site_symmetry_1
_geom_torsion
N1 Cu1 O1 S1 . 74.30(10)
O4 Cu1 O1 S1 . 180.0000
N1 Cu1 O1 S1 4 -74.30(10)
O1 Cu1 N1 C4 . -116.7(3)
O1 Cu1 N1 C1 . 61.8(4)
O4 Cu1 N1 C4 . 70.3(3)
O4 Cu1 N1 C1 . -111.2(4)
N1 Cu1 N1 C4 4 -11.5(5)
N1 Cu1 N1 C1 4 167.0(3)
O1 Cu1 O4 H6 . 180.0000
O1 Cu1 O4 H7 . -.00006
N1 Cu1 O4 H6 . -73.90(10)
N1 Cu1 O4 H7 . 106.10(10)
N1 Cu1 O4 H6 4 73.90(10)
N1 Cu1 O4 H7 4 -106.10(10)
O2 S1 O1 Cu1 . -119.6(2)
O3 S1 O1 Cu1 . -.00006
O2 S1 O1 Cu1 4 119.6(2)
Cu1 N1 C4 C3 . 179.5(4)
Cu1 N1 C4 H3 . -3.9(6)
C1 N1 C4 C3 . .8(7)
C1 N1 C4 H3 . 177.5(4)
Cu1 N1 C1 N3 . .7(6)
Cu1 N1 C1 N2 . 180.0(3)
C4 N1 C1 N3 . 179.2(4)
C4 N1 C1 N2 . -1.6(7)
C4 C3 C2 N2 . 1.7(8)
C4 C3 C2 H1 . 177.4(5)
H2 C3 C2 N2 . 178.9(5)
H2 C3 C2 H1 . -5.5(8)
C2 C3 C4 N1 . -.9(7)
C2 C3 C4 H3 . -177.5(5)
H2 C3 C4 N1 . -178.0(5)
H2 C3 C4 H3 . 5.4(8)
H4 N3 C1 N1 . -22.6(7)
H4 N3 C1 N2 . 158.0(5)
H5 N3 C1 N1 . -176.0(4)
H5 N3 C1 N2 . 4.7(7)
C3 C2 N2 C1 . -2.4(7)
H1 C2 N2 C1 . -177.5(5)
N1 C1 N2 C2 . 2.3(7)
N3 C1 N2 C2 . -178.4(4)
